data_7122120
loop_
_publ_author_name
'Kahan, R. J.'
'Crossley, D. L.'
'Cid, J.'
'Radcliffe, J. E.'
'Woodward, A. W.'
'Fasano, V.'
'Endres, S.'
'Whitehead, G. F. S.'
'Ingleson, M. J.'

_publ_section_title
;
 Generation of a series of B<sub>n</sub> fused oligo-naphthalenes (n = 1
 to 3) from a B<sub>1</sub>-polycyclic aromatic hydrocarbon.
;
_journal_issue 68
_journal_name_full 'Chemical communications (Cambridge, England)'
_journal_page_first 9490
_journal_page_last 9493
_journal_paper_doi 10.1039/c8cc04701d
_journal_volume 54
_journal_year 2018
_chemical_formula_moiety 'C58 H45.87 B2 Br0.13'
_chemical_formula_sum 'C58 H45.87 B2 Br0.13'
_chemical_formula_weight 774.82
_space_group_crystal_system monoclinic
_space_group_IT_number 14
_space_group_name_Hall '-P 2ybc'
_space_group_name_H-M_alt 'P 1 21/c 1'
_symmetry_space_group_name_Hall '-P 2ybc'
_symmetry_space_group_name_H-M 'P 1 21/c 1'
_atom_sites_solution_hydrogens geom
_atom_sites_solution_primary dual
_audit_creation_date 2018-06-08
_audit_creation_method
;
Olex2 1.2
(compiled 2018.05.29 svn.r3508 for OlexSys, GUI svn.r5506)
;
_audit_update_record
;
2018-06-08 deposited with the CCDC.
2018-07-31 downloaded from the CCDC.
;
_cell_angle_alpha 90
_cell_angle_beta 94.451(9)
_cell_angle_gamma 90
_cell_formula_units_Z 4
_cell_length_a 17.5450(17)
_cell_length_b 12.6207(12)
_cell_length_c 22.2518(14)
_cell_measurement_reflns_used 1822
_cell_measurement_temperature 150.0(2)
_cell_measurement_theta_max 62.3280
_cell_measurement_theta_min 3.9440
_cell_volume 4912.4(7)
_computing_cell_refinement 'CrysAlisPro 1.171.40.7b (Rigaku OD, 2018)'
_computing_data_collection 'CrysAlisPro 1.171.40.7b (Rigaku OD, 2018)'
_computing_data_reduction 'CrysAlisPro 1.171.40.7b (Rigaku OD, 2018)'
_computing_molecular_graphics 'Olex2 (Dolomanov et al., 2009)'
_computing_publication_material 'Olex2 (Dolomanov et al., 2009)'
_computing_structure_refinement 'ShelXL (Sheldrick, 2015)'
_computing_structure_solution 'ShelXT (Sheldrick, 2015)'
_diffrn_ambient_temperature 150.0(2)
_diffrn_detector 'CCD plate'
_diffrn_measured_fraction_theta_full 0.997
_diffrn_measured_fraction_theta_max 0.997
_diffrn_measurement_details
;
List of Runs (angles in degrees, time in seconds):

  # Type    Start    End  Width  t~exp~   \w     \q     \k     \f   Frames
#--------------------------------------------------------------------------
  1  \w     54.00  82.00   1.00    3.00    --    0.00  60.00-120.00   28
  2  \w    -63.00 -19.00   1.00    3.00    --    0.00  60.00-120.00   44
  3  \w    -88.00  57.00   1.00    3.00    --    0.00  60.00 -60.00  145
  4  \w      9.00  35.00   1.00    3.00    --    0.00  60.00-120.00   26
  5  \w     67.00 143.00   1.00   20.00    --   55.00  60.00   0.00   76
  6  \w    -31.00 132.00   1.00   20.00    --   55.00  57.00 -90.00  163
  7  \w     47.00 144.00   1.00   20.00    --   55.00  60.00-150.00   97
  8  \w    -31.00  46.00   1.00   20.00    --   55.00  60.00-150.00   77
  9  \w    -26.00  65.00   1.00   20.00    --   55.00  60.00   0.00   91
 10  \w     -9.00 123.00   1.00   20.00    --   55.00  60.00  90.00  132
 11  \w     87.00 138.00   1.00   20.00    --   55.00  60.00 150.00   51
 12  \w    -21.00 140.00   1.00   20.00    --   55.00  60.00  60.00  161
 13  \w     97.00 199.00   1.00   20.00    --  110.00  60.00  90.00  102
 14  \w    174.00 199.00   1.00   20.00    --  110.00  48.00  30.00   25
 15  \w     21.00 117.00   1.00   20.00    --  110.00  60.00  30.00   96
 16  \w     77.00 104.00   1.00   20.00    --  110.00  48.00  30.00   27
 17  \w     21.00  55.00   1.00   20.00    --  110.00  48.00  30.00   34
 18  \w    132.00 198.00   1.00   20.00    --  110.00  60.00 120.00   66
 19  \w     34.00 198.00   1.00   20.00    --  110.00  29.00  60.00  164
 20  \w     83.00 121.00   1.00   20.00    --  110.00  60.00 120.00   38
 21  \w     22.00 171.00   1.00   20.00    --  110.00  60.00 -60.00  149
 22  \w    125.00 197.00   1.00   20.00    --  110.00  60.00-120.00   72
 23  \w    139.00 197.00   1.00   20.00    --  110.00  60.00-180.00   58
 24  \w     57.00 122.00   1.00   20.00    --  110.00  60.00-120.00   65
 25  \w    156.00 198.00   1.00   20.00    --  110.00  60.00 150.00   42
 26  \w    132.00 159.00   1.00   20.00    --  110.00  48.00  30.00   27
 27  \w     90.00 119.00   1.00   20.00    --  110.00  60.00-180.00   29
 28  \w     22.00 176.00   1.00   20.00    --  110.00  38.00-120.00  154
 29  \w    133.00 163.00   1.00   20.00    --  110.00  60.00 -90.00   30
 30  \w     46.00  80.00   1.00   20.00    --  110.00  60.00 -30.00   34
 31  \w     32.00  59.00   1.00   20.00    --  110.00  60.00-180.00   27
 32  \w     45.00  72.00   1.00   20.00    --  110.00  60.00 -90.00   27
 33  \w    139.00 179.00   1.00   20.00    --  110.00  60.00 -30.00   40
 34  \w     83.00 115.00   1.00   20.00    --  110.00  60.00 -30.00   32
 35  \w    127.00 182.00   1.00   20.00    --  110.00  60.00  30.00   55
 36  \w     51.00  76.00   1.00   20.00    --  110.00  60.00   0.00   25
 37  \w    135.00 165.00   1.00   20.00    --  110.00  60.00   0.00   30
 38  \w     99.00 141.00   1.00   20.00    --  110.00  60.00 150.00   42
 39  \w     43.00 199.00   1.00   20.00    --  110.00  29.00 -30.00  156
 40  \w     22.00 120.00   1.00   20.00    --  110.00  19.00 150.00   98
;
_diffrn_measurement_device 'four-circle diffractometer'
_diffrn_measurement_device_type 'XtaLAB AFC11 (RINC): quarter-chi single'
_diffrn_measurement_method '\w scans'
_diffrn_orient_matrix_type 'CrysAlisPro convention (1999,Acta A55,543-557)'
_diffrn_orient_matrix_UB_11 -0.0075871000
_diffrn_orient_matrix_UB_12 0.0606368000
_diffrn_orient_matrix_UB_13 -0.0602439000
_diffrn_orient_matrix_UB_21 -0.0093257000
_diffrn_orient_matrix_UB_22 -0.1056965000
_diffrn_orient_matrix_UB_23 -0.0343351000
_diffrn_orient_matrix_UB_31 -0.0873064000
_diffrn_orient_matrix_UB_32 0.0059985000
_diffrn_orient_matrix_UB_33 0.0035035000
_diffrn_radiation_monochromator mirror
_diffrn_radiation_probe x-ray
_diffrn_radiation_type CuK\a
_diffrn_radiation_wavelength 1.54184
_diffrn_reflns_av_R_equivalents 0.1607
_diffrn_reflns_av_unetI/netI 0.1028
_diffrn_reflns_Laue_measured_fraction_full 0.997
_diffrn_reflns_Laue_measured_fraction_max 0.997
_diffrn_reflns_limit_h_max 14
_diffrn_reflns_limit_h_min -18
_diffrn_reflns_limit_k_max 13
_diffrn_reflns_limit_k_min -13
_diffrn_reflns_limit_l_max 23
_diffrn_reflns_limit_l_min -23
_diffrn_reflns_number 35475
_diffrn_reflns_point_group_measured_fraction_full 0.997
_diffrn_reflns_point_group_measured_fraction_max 0.997
_diffrn_reflns_theta_full 54.239
_diffrn_reflns_theta_max 54.239
_diffrn_reflns_theta_min 2.526
_diffrn_source 'Rotating-anode X-ray tube (dual wavelength)'
_diffrn_source_type 'Rigaku (Cu) X-ray DW Source'
_exptl_absorpt_coefficient_mu 0.559
_exptl_absorpt_correction_T_max 1.00000
_exptl_absorpt_correction_T_min 0.30510
_exptl_absorpt_correction_type multi-scan
_exptl_absorpt_process_details
;
CrysAlisPro 1.171.40.7b (Rigaku Oxford Diffraction, 2018)
Empirical absorption correction using spherical harmonics,
 implemented in SCALE3 ABSPACK scaling algorithm.
;
_exptl_crystal_colour 'clear yellow'
_exptl_crystal_colour_lustre clear
_exptl_crystal_colour_primary yellow
_exptl_crystal_density_diffrn 1.048
_exptl_crystal_description plate
_exptl_crystal_F_000 1634
_exptl_crystal_recrystallization_method 'Re-crystallisation from solvent: dichloromethane'
_exptl_crystal_size_max 0.161
_exptl_crystal_size_mid 0.058
_exptl_crystal_size_min 0.007
_refine_diff_density_max 0.410
_refine_diff_density_min -0.203
_refine_diff_density_rms 0.044
_refine_ls_extinction_method none
_refine_ls_goodness_of_fit_ref 0.946
_refine_ls_hydrogen_treatment constr
_refine_ls_matrix_type full
_refine_ls_number_parameters 561
_refine_ls_number_reflns 5986
_refine_ls_number_restraints 6
_refine_ls_restrained_S_all 0.979
_refine_ls_R_factor_all 0.1672
_refine_ls_R_factor_gt 0.0816
_refine_ls_shift/su_max 0.000
_refine_ls_shift/su_mean 0.000
_refine_ls_structure_factor_coef Fsqd
_refine_ls_weighting_details 'w=1/[\s^2^(Fo^2^)+(0.1434P)^2^] where P=(Fo^2^+2Fc^2^)/3'
_refine_ls_weighting_scheme calc
_refine_ls_wR_factor_gt 0.2117
_refine_ls_wR_factor_ref 0.2687
_reflns_Friedel_coverage 0.000
_reflns_number_gt 2546
_reflns_number_total 5986
_reflns_threshold_expression 'I > 2\s(I)'
_cod_data_source_file c8cc04701d2.cif
_cod_data_source_block lmji7
_cod_depositor_comments 'Adding full bibliography for 7122119--7122120.cif.'
_cod_original_cell_volume 4912.4(8)
_cod_database_code 7122120
_shelx_shelxl_version_number 2018/1
_chemical_oxdiff_formula C30H40B2
_chemical_oxdiff_usercomment 'Rachel crystal'
_shelx_space_group_comment
;
The symmetry employed for this shelxl refinement is uniquely defined
by the following loop, which should always be used as a source of
symmetry information in preference to the above space-group names.
They are only intended as comments.
;
_shelx_estimated_absorpt_t_max 0.996
_shelx_estimated_absorpt_t_min 0.915
_reflns_odcompleteness_completeness 99.02
_reflns_odcompleteness_iscentric 1
_reflns_odcompleteness_theta 68.13
_olex2_refinement_description
;
1. Fixed Uiso
 At 1.2 times of:
  All C(H) groups, All C(H,H) groups
 At 1.5 times of:
  All C(H,H,H) groups
2. Restrained distances
 Br1-C43
 1.9 with sigma of 0.02
 Br2-C54
 1.9 with sigma of 0.02
3. Rigid body (RIGU) restrains
 Br1, C43
 with sigma for 1-2 distances of 0.004 and sigma for 1-3 distances of 0.004
4. Others
 Sof(Br1)=1-FVAR(1)
 Sof(H43)=FVAR(1)
 Sof(Br2)=1-FVAR(2)
 Sof(H54)=FVAR(2)
5.a Secondary CH2 refined with riding coordinates:
 C8(H8A,H8B), C7(H7A,H7B)
5.b Me refined with riding coordinates:
 C56(H56A,H56B,H56C), C57(H57A,H57B,H57C), C58(H58A,H58B,H58C), C47(H47A,H47B,
 H47C), C49(H49A,H49B,H49C), C48(H48A,H48B,H48C)
5.c Aromatic/amide H refined with riding coordinates:
 C22(H22), C26(H26), C20(H20), C27(H27), C32(H32), C38(H38), C28(H28),
 C54(H54), C34(H34), C33(H33), C52(H52), C36(H36), C13(H13), C37(H37), C16(H16),
  C43(H43), C2(H2), C3(H3), C5(H5), C14(H14), C4(H4), C15(H15), C1(H1), C45(H45)
;
_olex2_submission_special_instructions 'No special instructions were received'
_oxdiff_exptl_absorpt_empirical_details
;
Empirical correction (ABSPACK) includes:
- Absorption correction using spherical harmonics
- Frame scaling
;
_oxdiff_exptl_absorpt_empirical_full_max 4.356
_oxdiff_exptl_absorpt_empirical_full_min 0.392

loop_
_space_group_symop_operation_xyz
'x, y, z'
'-x, y+1/2, -z+1/2'
'-x, -y, -z'
'x, -y-1/2, z-1/2'

loop_
_atom_site_label
_atom_site_type_symbol
_atom_site_fract_x
_atom_site_fract_y
_atom_site_fract_z
_atom_site_U_iso_or_equiv
_atom_site_adp_type
_atom_site_occupancy
_atom_site_site_symmetry_order
_atom_site_calc_flag
_atom_site_refinement_flags_posn
_atom_site_refinement_flags_adp
_atom_site_refinement_flags_occupancy
_atom_site_disorder_assembly
_atom_site_disorder_group
C21 C 0.7063(3) 0.3160(5) 0.3471(2) 0.0725(17) Uani 1 1 d . . . . .
C25 C 0.6827(3) 0.2626(5) 0.2399(2) 0.0722(17) Uani 1 1 d . . . . .
C31 C 0.5167(3) 0.5151(5) 0.2046(3) 0.0736(17) Uani 1 1 d . . . . .
C50 C 0.5069(3) 0.5335(5) 0.3273(2) 0.0753(17) Uani 1 1 d . . . . .
C30 C 0.7185(3) 0.2455(5) 0.2989(2) 0.0707(16) Uani 1 1 d . . . . .
C22 C 0.6460(4) 0.3843(5) 0.3353(2) 0.0799(18) Uani 1 1 d . . . . .
H22 H 0.626431 0.418631 0.368846 0.096 Uiso 1 1 calc R . . . .
C24 C 0.6376(3) 0.3560(5) 0.2289(2) 0.0731(17) Uani 1 1 d . . . . .
C40 C 0.5597(3) 0.4770(5) 0.1578(2) 0.0739(17) Uani 1 1 d . . . . .
C26 C 0.6856(3) 0.1779(5) 0.1976(3) 0.0802(18) Uani 1 1 d . . . . .
H26 H 0.658502 0.185560 0.159153 0.096 Uiso 1 1 calc R . . . .
C20 C 0.8153(3) 0.1995(6) 0.4839(3) 0.0797(18) Uani 1 1 d . . . . .
H20 H 0.837882 0.133405 0.495439 0.096 Uiso 1 1 calc R . . . .
C51 C 0.4565(4) 0.4736(5) 0.3588(3) 0.0769(17) Uani 1 1 d . . . . .
C35 C 0.5466(4) 0.5211(5) 0.0988(2) 0.0824(18) Uani 1 1 d . . . . .
C39 C 0.6193(3) 0.4004(5) 0.1684(2) 0.0750(17) Uani 1 1 d . . . . .
C27 C 0.7248(3) 0.0877(6) 0.2094(2) 0.0806(18) Uani 1 1 d . . . . .
H27 H 0.725721 0.033356 0.179967 0.097 Uiso 1 1 calc R . . . .
C23 C 0.6106(3) 0.4080(5) 0.2781(2) 0.0734(17) Uani 1 1 d . . . . .
C19 C 0.7845(3) 0.2137(5) 0.4226(2) 0.0720(17) Uani 1 1 d . . . . .
C11 C 0.8131(3) 0.2776(6) 0.5257(3) 0.083(2) Uani 1 1 d . . . . .
C32 C 0.4589(3) 0.5882(5) 0.1905(2) 0.0803(18) Uani 1 1 d . . . . .
H32 H 0.429536 0.613138 0.221704 0.096 Uiso 1 1 calc R . . . .
C55 C 0.5287(4) 0.6347(6) 0.3500(3) 0.0837(19) Uani 1 1 d . . . . .
C18 C 0.7490(3) 0.3087(5) 0.4064(2) 0.0710(17) Uani 1 1 d . . . . .
C53 C 0.4536(4) 0.6078(6) 0.4364(3) 0.0849(19) Uani 1 1 d . . . . .
C38 C 0.6651(4) 0.3795(5) 0.1215(2) 0.0861(19) Uani 1 1 d . . . . .
H38 H 0.707283 0.332786 0.128926 0.103 Uiso 1 1 calc R . . . .
C28 C 0.7641(3) 0.0756(5) 0.2659(3) 0.0818(18) Uani 1 1 d . . . . .
H28 H 0.794543 0.014081 0.273525 0.098 Uiso 1 1 calc R . . . .
C54 C 0.5016(4) 0.6690(6) 0.4050(3) 0.088(2) Uani 1 1 d D . . . .
H54 H 0.516985 0.736409 0.420587 0.105 Uiso 0.915(3) 1 calc R . P A 2
C34 C 0.4867(4) 0.5954(5) 0.0886(3) 0.087(2) Uani 1 1 d . . . . .
H34 H 0.477142 0.624910 0.049441 0.105 Uiso 1 1 calc R . . . .
C41 C 0.8394(4) 0.0209(6) 0.3939(3) 0.0853(19) Uani 1 1 d . . . . .
C33 C 0.4428(4) 0.6258(6) 0.1324(3) 0.090(2) Uani 1 1 d . . . . .
H33 H 0.401093 0.672768 0.123604 0.108 Uiso 1 1 calc R . . . .
C29 C 0.7606(3) 0.1491(5) 0.3109(2) 0.0731(17) Uani 1 1 d . . . . .
C52 C 0.4317(4) 0.5124(6) 0.4119(3) 0.088(2) Uani 1 1 d . . . . .
H52 H 0.397364 0.470140 0.432678 0.106 Uiso 1 1 calc R . . B 2
C12 C 0.7847(3) 0.3784(6) 0.5086(3) 0.0813(19) Uani 1 1 d . . . . .
C17 C 0.7544(3) 0.3970(6) 0.4471(2) 0.0825(19) Uani 1 1 d . . . . .
C42 C 0.9206(4) 0.0194(6) 0.4001(3) 0.092(2) Uani 1 1 d . . . . .
C36 C 0.5945(4) 0.4918(6) 0.0532(3) 0.093(2) Uani 1 1 d . . . . .
H36 H 0.585338 0.521226 0.013977 0.111 Uiso 1 1 calc R . . . .
C13 C 0.7844(4) 0.4647(7) 0.5499(3) 0.098(2) Uani 1 1 d . . . . .
H13 H 0.801099 0.453219 0.591045 0.118 Uiso 1 1 calc R . . . .
C10 C 0.8424(3) 0.2592(6) 0.5874(3) 0.087(2) Uani 1 1 d . . . . .
C37 C 0.6524(4) 0.4236(6) 0.0639(2) 0.093(2) Uani 1 1 d . . . . .
H37 H 0.684341 0.405416 0.032929 0.112 Uiso 1 1 calc R . . . .
C9 C 0.8689(4) 0.2442(6) 0.6371(3) 0.097(2) Uani 1 1 d . . . . .
C6 C 0.9397(5) 0.0812(6) 0.7742(3) 0.103(2) Uani 1 1 d . . . . .
C56 C 0.4295(4) 0.3668(6) 0.3346(3) 0.104(2) Uani 1 1 d . . . . .
H56A H 0.452765 0.352234 0.296784 0.155 Uiso 1 1 calc R . . . .
H56B H 0.444610 0.311605 0.364111 0.155 Uiso 1 1 calc R . . . .
H56C H 0.373734 0.367447 0.327138 0.155 Uiso 1 1 calc R . . . .
C57 C 0.4256(4) 0.6453(6) 0.4955(2) 0.106(2) Uani 1 1 d . . . . .
H57A H 0.447352 0.715172 0.505558 0.159 Uiso 1 1 calc R . . . .
H57B H 0.369651 0.650232 0.491585 0.159 Uiso 1 1 calc R . . . .
H57C H 0.441564 0.594859 0.527456 0.159 Uiso 1 1 calc R . . . .
C16 C 0.7368(4) 0.5053(6) 0.4312(3) 0.098(2) Uani 1 1 d . . . . .
H16 H 0.723611 0.521973 0.390065 0.118 Uiso 1 1 calc R . . . .
C43 C 0.9588(4) -0.0754(8) 0.4207(3) 0.106(2) Uani 1 1 d D U . . .
H43 H 1.013072 -0.077496 0.424034 0.128 Uiso 0.956(3) 1 calc R . P C 2
C8 C 0.9047(4) 0.2210(7) 0.6985(3) 0.114(3) Uani 1 1 d . . . . .
H8A H 0.880832 0.265876 0.728301 0.137 Uiso 1 1 calc R . . . .
H8B H 0.959849 0.238385 0.700202 0.137 Uiso 1 1 calc R . . . .
C2 C 0.9492(5) 0.0760(7) 0.8822(3) 0.114(3) Uani 1 1 d . . . . .
H2 H 0.927405 0.092336 0.918831 0.137 Uiso 1 1 calc R . . . .
C44 C 0.9188(5) -0.1627(8) 0.4355(3) 0.115(3) Uani 1 1 d . . . . .
B2 B 0.5438(4) 0.4885(6) 0.2705(3) 0.074(2) Uani 1 1 d . . . . .
C46 C 0.8004(4) -0.0691(7) 0.4089(3) 0.103(2) Uani 1 1 d . . . . .
C3 C 1.0172(5) 0.0286(7) 0.8833(3) 0.112(3) Uani 1 1 d . . . . .
H3 H 1.043542 0.009294 0.920601 0.135 Uiso 1 1 calc R . . . .
C58 C 0.5826(4) 0.7054(6) 0.3178(3) 0.115(3) Uani 1 1 d . . . . .
H58A H 0.590772 0.771711 0.340235 0.172 Uiso 1 1 calc R . . . .
H58B H 0.631612 0.669096 0.315270 0.172 Uiso 1 1 calc R . . . .
H58C H 0.560075 0.720916 0.277037 0.172 Uiso 1 1 calc R . . . .
C5 C 1.0098(5) 0.0345(7) 0.7762(3) 0.128(3) Uani 1 1 d . . . . .
H5 H 1.032131 0.020029 0.739545 0.154 Uiso 1 1 calc R . . . .
C7 C 0.8950(5) 0.1074(7) 0.7140(3) 0.121(3) Uani 1 1 d . . . . .
H7A H 0.913559 0.062360 0.681769 0.145 Uiso 1 1 calc R . . . .
H7B H 0.840109 0.091917 0.716947 0.145 Uiso 1 1 calc R . . . .
B1 B 0.7948(4) 0.1269(6) 0.3758(3) 0.075(2) Uani 1 1 d . . . . .
C14 C 0.7608(4) 0.5627(7) 0.5320(3) 0.112(3) Uani 1 1 d . . . . .
H14 H 0.759509 0.617727 0.561040 0.135 Uiso 1 1 calc R . . . .
C4 C 1.0489(5) 0.0079(7) 0.8297(4) 0.125(3) Uani 1 1 d . . . . .
H4 H 1.097680 -0.024807 0.829914 0.150 Uiso 1 1 calc R . . . .
C15 C 0.7384(4) 0.5843(6) 0.4722(3) 0.114(3) Uani 1 1 d . . . . .
H15 H 0.724251 0.654248 0.460079 0.137 Uiso 1 1 calc R . . . .
C47 C 0.9643(4) 0.1150(7) 0.3834(3) 0.117(3) Uani 1 1 d . . . . .
H47A H 1.019197 0.101089 0.390342 0.175 Uiso 1 1 calc R . . . .
H47B H 0.951797 0.131513 0.340749 0.175 Uiso 1 1 calc R . . . .
H47C H 0.950474 0.175232 0.408169 0.175 Uiso 1 1 calc R . . . .
C1 C 0.9103(4) 0.1014(7) 0.8276(3) 0.128(3) Uani 1 1 d . . . . .
H1 H 0.861471 0.133899 0.827540 0.153 Uiso 1 1 calc R . . . .
C45 C 0.8386(5) -0.1625(8) 0.4295(4) 0.138(3) Uani 1 1 d . . . . .
H45 H 0.810528 -0.223781 0.438985 0.165 Uiso 1 1 calc R . . D 2
C49 C 0.7124(4) -0.0690(7) 0.4053(4) 0.133(3) Uani 1 1 d . . . . .
H49A H 0.694103 -0.138562 0.417423 0.199 Uiso 1 1 calc R . . . .
H49B H 0.694660 -0.014500 0.432321 0.199 Uiso 1 1 calc R . . . .
H49C H 0.692427 -0.053825 0.363833 0.199 Uiso 1 1 calc R . . . .
C48 C 0.9607(5) -0.2626(7) 0.4588(4) 0.153(4) Uani 1 1 d . . . . .
H48A H 0.923283 -0.317235 0.467157 0.230 Uiso 1 1 calc R . . . .
H48B H 0.993379 -0.288580 0.428180 0.230 Uiso 1 1 calc R . . . .
H48C H 0.992233 -0.245906 0.495828 0.230 Uiso 1 1 calc R . . . .
Br2 Br 0.5472(5) 0.7783(8) 0.4441(4) 0.111(5) Uani 0.085(3) 1 d D . P A 1
Br1 Br 1.0637(9) -0.0291(16) 0.4247(8) 0.126(12) Uani 0.044(3) 1 d D U P C 1

loop_
_atom_site_aniso_label
_atom_site_aniso_U_11
_atom_site_aniso_U_22
_atom_site_aniso_U_33
_atom_site_aniso_U_23
_atom_site_aniso_U_13
_atom_site_aniso_U_12
C21 0.089(4) 0.084(5) 0.043(3) 0.007(3) -0.003(3) -0.013(4)
C25 0.076(4) 0.098(5) 0.041(3) -0.002(3) -0.008(3) -0.006(4)
C31 0.089(4) 0.072(5) 0.059(4) -0.007(3) -0.001(3) 0.003(3)
C50 0.094(4) 0.078(5) 0.051(4) -0.004(3) -0.013(3) 0.008(4)
C30 0.078(4) 0.079(5) 0.054(4) -0.002(3) -0.003(3) 0.001(3)
C22 0.103(5) 0.086(5) 0.050(4) -0.007(3) 0.000(3) -0.007(4)
C24 0.077(4) 0.096(5) 0.045(3) 0.004(3) -0.008(3) -0.008(3)
C40 0.079(4) 0.093(5) 0.048(3) -0.004(3) -0.007(3) 0.000(3)
C26 0.089(4) 0.100(6) 0.050(4) 0.000(4) -0.010(3) -0.007(4)
C20 0.080(4) 0.101(6) 0.056(4) 0.003(4) -0.010(3) -0.002(3)
C51 0.095(5) 0.085(5) 0.049(4) 0.000(3) -0.004(3) -0.003(4)
C35 0.101(5) 0.101(5) 0.044(3) -0.002(3) -0.005(3) 0.007(4)
C39 0.080(4) 0.092(5) 0.051(4) -0.009(3) -0.005(3) 0.001(3)
C27 0.098(5) 0.089(5) 0.052(4) -0.008(3) -0.011(3) 0.007(4)
C23 0.086(4) 0.089(5) 0.043(3) -0.003(3) -0.006(3) -0.005(3)
C19 0.079(4) 0.092(5) 0.044(3) 0.001(3) -0.001(3) -0.017(3)
C11 0.083(4) 0.118(7) 0.046(4) 0.009(4) -0.020(3) -0.009(4)
C32 0.092(4) 0.096(5) 0.052(4) 0.000(3) 0.002(3) 0.014(4)
C55 0.098(5) 0.099(6) 0.052(4) -0.002(4) -0.009(3) 0.004(4)
C18 0.082(4) 0.086(5) 0.044(3) -0.002(3) -0.007(3) -0.014(3)
C53 0.107(5) 0.099(6) 0.048(4) 0.002(4) 0.002(3) 0.009(4)
C38 0.095(5) 0.104(6) 0.058(4) -0.001(4) -0.003(3) 0.011(4)
C28 0.091(4) 0.090(5) 0.062(4) 0.008(4) -0.006(3) 0.008(4)
C54 0.114(5) 0.089(5) 0.059(4) -0.014(4) -0.010(4) 0.002(4)
C34 0.108(5) 0.094(6) 0.058(4) 0.005(4) -0.010(4) 0.013(4)
C41 0.096(5) 0.100(6) 0.058(4) 0.010(4) -0.006(3) 0.003(4)
C33 0.101(5) 0.108(6) 0.059(4) -0.001(4) -0.006(4) 0.024(4)
C29 0.084(4) 0.086(5) 0.049(3) -0.006(3) -0.001(3) -0.012(3)
C52 0.114(5) 0.096(6) 0.054(4) 0.003(4) 0.001(3) 0.009(4)
C12 0.091(4) 0.100(6) 0.049(4) 0.000(4) -0.015(3) -0.015(4)
C17 0.096(4) 0.098(6) 0.051(4) -0.005(4) -0.010(3) -0.023(4)
C42 0.097(5) 0.106(6) 0.071(4) 0.000(4) 0.002(4) 0.009(5)
C36 0.121(6) 0.107(6) 0.049(4) 0.006(4) -0.001(4) 0.014(4)
C13 0.121(6) 0.114(7) 0.055(4) -0.009(5) -0.021(4) -0.013(5)
C10 0.089(4) 0.114(6) 0.057(4) 0.000(4) -0.003(3) -0.006(4)
C37 0.105(5) 0.130(6) 0.043(4) 0.014(4) 0.005(3) 0.023(5)
C9 0.109(5) 0.124(7) 0.054(4) 0.008(4) -0.012(3) 0.009(4)
C6 0.129(6) 0.115(6) 0.062(4) 0.000(4) -0.018(4) 0.026(5)
C56 0.129(6) 0.098(6) 0.087(5) -0.009(4) 0.027(4) -0.014(5)
C57 0.135(6) 0.129(7) 0.053(4) -0.014(4) 0.002(4) 0.021(5)
C16 0.131(6) 0.083(6) 0.076(5) 0.008(4) -0.013(4) -0.007(4)
C43 0.092(5) 0.141(8) 0.085(5) -0.002(5) -0.002(4) 0.018(6)
C8 0.156(7) 0.133(8) 0.049(4) 0.004(4) -0.013(4) 0.014(6)
C2 0.117(6) 0.151(8) 0.071(5) 0.004(5) -0.011(4) 0.031(5)
C44 0.112(7) 0.134(8) 0.097(6) 0.023(5) 0.002(5) 0.017(6)
B2 0.088(5) 0.083(6) 0.049(4) -0.003(4) -0.005(3) -0.009(4)
C46 0.110(6) 0.102(6) 0.095(5) 0.026(5) 0.000(4) 0.012(5)
C3 0.111(6) 0.143(8) 0.079(5) 0.009(5) -0.024(4) 0.017(5)
C58 0.146(6) 0.117(7) 0.082(5) -0.005(5) 0.016(4) -0.029(5)
C5 0.134(7) 0.169(9) 0.079(5) -0.007(5) -0.012(5) 0.052(6)
C7 0.156(7) 0.131(8) 0.071(5) 0.010(5) -0.018(4) 0.019(6)
B1 0.073(5) 0.089(6) 0.064(4) 0.010(4) -0.003(3) -0.016(4)
C14 0.155(7) 0.103(7) 0.074(5) -0.003(5) -0.025(5) -0.008(5)
C4 0.117(6) 0.163(9) 0.090(6) -0.001(6) -0.018(5) 0.044(5)
C15 0.173(7) 0.090(6) 0.075(5) -0.012(5) -0.023(5) -0.014(5)
C47 0.099(5) 0.127(7) 0.125(6) 0.000(5) 0.014(4) -0.007(5)
C1 0.127(6) 0.189(9) 0.065(5) -0.001(5) -0.006(4) 0.067(6)
C45 0.111(7) 0.170(10) 0.132(7) 0.034(6) 0.011(5) 0.026(6)
C49 0.094(6) 0.130(7) 0.173(8) 0.035(6) -0.005(5) -0.014(5)
C48 0.152(7) 0.160(9) 0.146(8) 0.040(7) 0.002(6) 0.077(7)
Br2 0.130(8) 0.107(9) 0.096(7) -0.025(6) 0.018(5) -0.014(6)
Br1 0.134(18) 0.14(2) 0.101(15) -0.010(12) -0.022(11) 0.057(13)

loop_
_atom_type_symbol
_atom_type_description
_atom_type_scat_dispersion_real
_atom_type_scat_dispersion_imag
_atom_type_scat_source
C C 0.0181 0.0091 'International Tables Vol C Tables 4.2.6.8 and 6.1.1.4'
H H 0.0000 0.0000 'International Tables Vol C Tables 4.2.6.8 and 6.1.1.4'
B B 0.0090 0.0039 'International Tables Vol C Tables 4.2.6.8 and 6.1.1.4'
Br Br -0.6763 1.2805 'International Tables Vol C Tables 4.2.6.8 and 6.1.1.4'

loop_
_geom_angle_atom_site_label_1
_geom_angle_atom_site_label_2
_geom_angle_atom_site_label_3
_geom_angle
C30 C21 C18 122.8(6)
C22 C21 C30 114.0(5)
C22 C21 C18 122.9(6)
C30 C25 C24 118.7(6)
C30 C25 C26 117.2(6)
C26 C25 C24 123.4(5)
C40 C31 B2 118.9(6)
C32 C31 C40 118.8(5)
C32 C31 B2 121.6(6)
C51 C50 C55 118.4(6)
C51 C50 B2 121.7(6)
C55 C50 B2 119.7(6)
C21 C30 C25 121.2(6)
C21 C30 C29 119.7(5)
C25 C30 C29 118.8(6)
C21 C22 H22 117.1
C21 C22 C23 125.9(6)
C23 C22 H22 117.1
C25 C24 C39 123.3(5)
C23 C24 C25 118.1(5)
C23 C24 C39 118.5(6)
C31 C40 C35 119.1(6)
C31 C40 C39 122.2(5)
C35 C40 C39 118.6(5)
C25 C26 H26 118.4
C27 C26 C25 123.2(6)
C27 C26 H26 118.4
C19 C20 H20 119.0
C11 C20 H20 119.0
C11 C20 C19 122.0(6)
C50 C51 C56 119.8(6)
C52 C51 C50 119.5(6)
C52 C51 C56 120.7(6)
C34 C35 C40 118.1(6)
C34 C35 C36 122.2(6)
C36 C35 C40 119.7(6)
C40 C39 C24 120.9(5)
C38 C39 C24 121.1(6)
C38 C39 C40 117.5(5)
C26 C27 H27 120.7
C26 C27 C28 118.6(6)
C28 C27 H27 120.7
C22 C23 B2 121.0(5)
C24 C23 C22 117.4(6)
C24 C23 B2 121.6(5)
C20 C19 B1 120.0(6)
C18 C19 C20 118.9(6)
C18 C19 B1 121.0(5)
C20 C11 C12 120.0(5)
C20 C11 C10 120.4(7)
C12 C11 C10 119.6(6)
C31 C32 H32 119.0
C33 C32 C31 122.0(6)
C33 C32 H32 119.0
C50 C55 C54 119.0(6)
C50 C55 C58 121.6(6)
C54 C55 C58 119.4(7)
C19 C18 C21 118.4(6)
C19 C18 C17 120.2(5)
C17 C18 C21 121.4(6)
C54 C53 C57 121.2(7)
C52 C53 C54 117.3(6)
C52 C53 C57 121.5(7)
C39 C38 H38 118.3
C39 C38 C37 123.4(6)
C37 C38 H38 118.3
C27 C28 H28 118.7
C29 C28 C27 122.5(6)
C29 C28 H28 118.7
C55 C54 H54 119.1
C55 C54 Br2 119.3(6)
C53 C54 C55 121.9(7)
C53 C54 H54 119.1
C53 C54 Br2 117.1(6)
C35 C34 H34 118.9
C33 C34 C35 122.2(6)
C33 C34 H34 118.9
C42 C41 B1 120.5(7)
C46 C41 C42 118.4(7)
C46 C41 B1 120.8(6)
C32 C33 H33 120.3
C34 C33 C32 119.5(6)
C34 C33 H33 120.3
C30 C29 B1 118.9(6)
C28 C29 C30 119.3(5)
C28 C29 B1 121.6(6)
C51 C52 H52 118.1
C53 C52 C51 123.8(7)
C53 C52 H52 118.1
C11 C12 C17 119.8(6)
C11 C12 C13 122.4(6)
C13 C12 C17 117.8(7)
C18 C17 C12 118.1(6)
C18 C17 C16 125.6(6)
C16 C17 C12 116.2(6)
C41 C42 C43 119.0(7)
C41 C42 C47 119.6(7)
C43 C42 C47 121.3(7)
C35 C36 H36 119.2
C37 C36 C35 121.6(6)
C37 C36 H36 119.2
C12 C13 H13 119.2
C14 C13 C12 121.6(7)
C14 C13 H13 119.2
C9 C10 C11 177.7(7)
C38 C37 H37 120.5
C36 C37 C38 119.0(6)
C36 C37 H37 120.5
C10 C9 C8 177.2(8)
C5 C6 C7 121.4(7)
C1 C6 C5 117.2(7)
C1 C6 C7 121.4(7)
C51 C56 H56A 109.5
C51 C56 H56B 109.5
C51 C56 H56C 109.5
H56A C56 H56B 109.5
H56A C56 H56C 109.5
H56B C56 H56C 109.5
C53 C57 H57A 109.5
C53 C57 H57B 109.5
C53 C57 H57C 109.5
H57A C57 H57B 109.5
H57A C57 H57C 109.5
H57B C57 H57C 109.5
C17 C16 H16 118.6
C15 C16 C17 122.9(7)
C15 C16 H16 118.6
C42 C43 H43 119.4
C42 C43 Br1 100.6(9)
C44 C43 C42 121.2(8)
C44 C43 H43 119.4
C44 C43 Br1 138.0(9)
C9 C8 H8A 109.5
C9 C8 H8B 109.5
C9 C8 C7 110.8(6)
H8A C8 H8B 108.1
C7 C8 H8A 109.5
C7 C8 H8B 109.5
C3 C2 H2 120.0
C3 C2 C1 120.0(7)
C1 C2 H2 120.0
C43 C44 C45 120.5(8)
C43 C44 C48 120.4(8)
C45 C44 C48 119.1(9)
C31 B2 C50 124.8(6)
C31 B2 C23 114.8(5)
C23 B2 C50 120.3(5)
C41 C46 C45 122.2(8)
C41 C46 C49 120.0(7)
C45 C46 C49 117.7(8)
C2 C3 H3 120.4
C2 C3 C4 119.3(7)
C4 C3 H3 120.4
C55 C58 H58A 109.5
C55 C58 H58B 109.5
C55 C58 H58C 109.5
H58A C58 H58B 109.5
H58A C58 H58C 109.5
H58B C58 H58C 109.5
C6 C5 H5 119.1
C6 C5 C4 121.7(7)
C4 C5 H5 119.1
C6 C7 H7A 109.5
C6 C7 H7B 109.5
C8 C7 C6 110.5(7)
C8 C7 H7A 109.5
C8 C7 H7B 109.5
H7A C7 H7B 108.1
C19 B1 C41 120.8(5)
C19 B1 C29 116.7(6)
C29 B1 C41 122.5(6)
C13 C14 H14 119.3
C13 C14 C15 121.4(8)
C15 C14 H14 119.3
C3 C4 H4 120.1
C5 C4 C3 119.8(7)
C5 C4 H4 120.1
C16 C15 C14 119.5(8)
C16 C15 H15 120.2
C14 C15 H15 120.2
C42 C47 H47A 109.5
C42 C47 H47B 109.5
C42 C47 H47C 109.5
H47A C47 H47B 109.5
H47A C47 H47C 109.5
H47B C47 H47C 109.5
C6 C1 C2 122.0(7)
C6 C1 H1 119.0
C2 C1 H1 119.0
C44 C45 C46 118.7(9)
C44 C45 H45 120.7
C46 C45 H45 120.7
C46 C49 H49A 109.5
C46 C49 H49B 109.5
C46 C49 H49C 109.5
H49A C49 H49B 109.5
H49A C49 H49C 109.5
H49B C49 H49C 109.5
C44 C48 H48A 109.5
C44 C48 H48B 109.5
C44 C48 H48C 109.5
H48A C48 H48B 109.5
H48A C48 H48C 109.5
H48B C48 H48C 109.5

loop_
_geom_bond_atom_site_label_1
_geom_bond_atom_site_label_2
_geom_bond_distance
C21 C30 1.422(7)
C21 C22 1.374(8)
C21 C18 1.471(7)
C25 C30 1.427(7)
C25 C24 1.430(8)
C25 C26 1.429(8)
C31 C40 1.415(8)
C31 C32 1.388(8)
C31 B2 1.544(8)
C50 C51 1.393(8)
C50 C55 1.415(8)
C50 B2 1.571(9)
C30 C29 1.438(8)
C22 H22 0.9500
C22 C23 1.403(7)
C24 C39 1.470(7)
C24 C23 1.391(7)
C40 C35 1.429(7)
C40 C39 1.430(8)
C26 H26 0.9500
C26 C27 1.346(8)
C20 H20 0.9500
C20 C19 1.438(7)
C20 C11 1.358(8)
C51 C52 1.381(8)
C51 C56 1.513(8)
C35 C34 1.414(8)
C35 C36 1.417(8)
C39 C38 1.393(7)
C27 H27 0.9500
C27 C28 1.395(7)
C23 B2 1.551(9)
C19 C18 1.385(8)
C19 B1 1.532(9)
C11 C12 1.408(8)
C11 C10 1.447(8)
C32 H32 0.9500
C32 C33 1.386(7)
C55 C54 1.415(8)
C55 C58 1.519(8)
C18 C17 1.434(8)
C53 C54 1.374(8)
C53 C52 1.364(8)
C53 C57 1.515(8)
C38 H38 0.9500
C38 C37 1.398(7)
C28 H28 0.9500
C28 C29 1.369(8)
C54 H54 0.9500
C54 Br2 1.787(10)
C34 H34 0.9500
C34 C33 1.344(8)
C41 C42 1.422(9)
C41 C46 1.380(9)
C41 B1 1.586(10)
C33 H33 0.9500
C29 B1 1.545(8)
C52 H52 0.9500
C12 C17 1.449(8)
C12 C13 1.426(8)
C17 C16 1.439(9)
C42 C43 1.428(10)
C42 C47 1.492(9)
C36 H36 0.9500
C36 C37 1.339(8)
C13 H13 0.9500
C13 C14 1.354(9)
C10 C9 1.181(7)
C37 H37 0.9500
C9 C8 1.488(8)
C6 C5 1.361(9)
C6 C7 1.534(8)
C6 C1 1.356(9)
C56 H56A 0.9800
C56 H56B 0.9800
C56 H56C 0.9800
C57 H57A 0.9800
C57 H57B 0.9800
C57 H57C 0.9800
C16 H16 0.9500
C16 C15 1.350(8)
C43 H43 0.9500
C43 C44 1.361(10)
C43 Br1 1.927(16)
C8 H8A 0.9900
C8 H8B 0.9900
C8 C7 1.488(9)
C2 H2 0.9500
C2 C3 1.334(9)
C2 C1 1.383(8)
C44 C45 1.403(10)
C44 C48 1.528(10)
C46 C45 1.414(10)
C46 C49 1.540(9)
C3 H3 0.9500
C3 C4 1.379(9)
C58 H58A 0.9800
C58 H58B 0.9800
C58 H58C 0.9800
C5 H5 0.9500
C5 C4 1.369(9)
C7 H7A 0.9900
C7 H7B 0.9900
C14 H14 0.9500
C14 C15 1.386(9)
C4 H4 0.9500
C15 H15 0.9500
C47 H47A 0.9800
C47 H47B 0.9800
C47 H47C 0.9800
C1 H1 0.9500
C45 H45 0.9500
C49 H49A 0.9800
C49 H49B 0.9800
C49 H49C 0.9800
C48 H48A 0.9800
C48 H48B 0.9800
C48 H48C 0.9800

loop_
_smtbx_masks_void_nr
_smtbx_masks_void_average_x
_smtbx_masks_void_average_y
_smtbx_masks_void_average_z
_smtbx_masks_void_volume
_smtbx_masks_void_count_electrons
1 0.203 0.201 0.304 230.5 50.4
2 0.203 0.299 0.804 230.5 50.4
3 -0.203 0.701 0.196 230.5 50.3
4 -0.203 0.799 0.696 230.5 50.4
